data_7027317
loop_
_publ_author_name
'Knoepfler-M\"uhlecker, Anna'
'Scheffter, Birgit'
'Kopacka, Holger'
'Wurst, Klaus'
'Peringer, Paul'

_publ_section_title
;
 Host--guest chemistry of the cluster [Hg3(\m-dppm)3]4+
 [dppm&#x2005;=&#x2005;bis(diphenylphosphino)methane] with oxo- and
 fluoro-anions
;
_journal_issue 15
_journal_name_full 'Journal of the Chemical Society, Dalton Transactions'
_journal_page_first 2525
_journal_paper_doi 10.1039/a901327j
_journal_year 1999
_chemical_formula_sum 'C77 H70 Cl4 F24 Hg3 P10'
_chemical_formula_weight 2504.60
_chemical_name_systematic
;
 ?
;
_space_group_IT_number 14
_symmetry_cell_setting monoclinic
_symmetry_space_group_name_Hall '-P 2ybc'
_symmetry_space_group_name_H-M 'P 1 21/c 1'
_atom_sites_solution_hydrogens geom
_atom_sites_solution_primary direct
_atom_sites_solution_secondary difmap
_audit_creation_method SHELXL
_cell_angle_alpha 90.00
_cell_angle_beta 115.12(2)
_cell_angle_gamma 90.00
_cell_formula_units_Z 4
_cell_length_a 14.559(4)
_cell_length_b 44.421(11)
_cell_length_c 15.113(3)
_cell_measurement_reflns_used 32
_cell_measurement_temperature 213(2)
_cell_measurement_theta_max 12.5
_cell_measurement_theta_min 5.1
_cell_volume 8850(4)
_computing_structure_refinement 'SHELXL-93 (Sheldrick, 1993)'
_computing_structure_solution 'SHELXS-86 (Sheldrick, 1990)'
_diffrn_ambient_temperature 213(2)
_diffrn_measurement_device 'Siemens P4'
_diffrn_measurement_method Omega-scans
_diffrn_radiation_monochromator graphite
_diffrn_radiation_source 'fine-focus sealed tube'
_diffrn_radiation_type MoKa
_diffrn_radiation_wavelength 0.71073
_diffrn_reflns_av_R_equivalents 0.0650
_diffrn_reflns_av_sigmaI/netI 0.0841
_diffrn_reflns_limit_h_max 13
_diffrn_reflns_limit_h_min -13
_diffrn_reflns_limit_k_max 50
_diffrn_reflns_limit_k_min -1
_diffrn_reflns_limit_l_max 16
_diffrn_reflns_limit_l_min -16
_diffrn_reflns_number 9046
_diffrn_reflns_theta_max 19.50
_diffrn_reflns_theta_min 3.01
_diffrn_standards_decay_% 0
_diffrn_standards_interval_count 97
_diffrn_standards_number 3
_exptl_absorpt_coefficient_mu 5.586
_exptl_absorpt_correction_T_max 1.000
_exptl_absorpt_correction_T_min 0.507
_exptl_absorpt_correction_type psi-scan
_exptl_crystal_colour colourless
_exptl_crystal_density_diffrn 1.880
_exptl_crystal_description platelet
_exptl_crystal_F_000 4824
_exptl_crystal_size_max 0.4
_exptl_crystal_size_mid 0.4
_exptl_crystal_size_min 0.2
_refine_diff_density_max 2.077
_refine_diff_density_min -1.584
_refine_diff_density_rms 0.206
_refine_ls_extinction_method none
_refine_ls_goodness_of_fit_all 1.142
_refine_ls_goodness_of_fit_obs 1.221
_refine_ls_matrix_type full
_refine_ls_number_parameters 658
_refine_ls_number_reflns 6913
_refine_ls_number_restraints 0
_refine_ls_restrained_S_all 1.789
_refine_ls_restrained_S_obs 1.221
_refine_ls_R_factor_all 0.1153
_refine_ls_R_factor_obs 0.0646
_refine_ls_shift/esd_max -0.036
_refine_ls_shift/esd_mean 0.002
_refine_ls_structure_factor_coef Fsqd
_refine_ls_weighting_details 'w=1/[s^2^(Fo^2^)+( 0.0000P)^2^+472.5146P] where P=(Fo^2^+2Fc^2^)/3'
_refine_ls_weighting_scheme calc
_refine_ls_wR_factor_all 0.2530
_refine_ls_wR_factor_obs 0.1438
_reflns_number_observed 5279
_reflns_number_total 7567
_reflns_observed_criterion >2sigma(I)
_cod_data_source_file 901327jsup1.cif
_cod_data_source_block 2
_cod_depositor_comments
;
The following automatic conversions were performed:

'_exptl_absorpt_correction_type' value 'PSI-scan' changed to
'psi-scan' according to
/home/saulius/struct/CIF-dictionaries/cif_core.dic dictionary named
'cif_core.dic' version 2.4.2 from 2011-04-26.

Automatic conversion script
Id: cif_fix_values 1891 2012-01-12 08:04:46Z andrius 

The following automatic conversions were performed:

'_refine_ls_weighting_scheme' value 'calc w=1/[s^2^(Fo^2^)+(
0.0000P)^2^+472.5146P] where P=(Fo^2^+2Fc^2^)/3' was changed to
'calc'. New tag '_refine_ls_weighting_details' was created. The value
of the new tag was set to 'w=1/[s^2^(Fo^2^)+( 0.0000P)^2^+472.5146P]
where P=(Fo^2^+2Fc^2^)/3'.

Automatic conversion script
Id: cif_fix_values 3143 2015-03-26 13:38:13Z robertas 
;
_cod_original_cell_volume 8849.5(37)
_cod_original_sg_symbol_H-M P2(1)/c
_cod_database_code 7027317

loop_
_symmetry_equiv_pos_as_xyz
'x, y, z'
'-x, y+1/2, -z+1/2'
'-x, -y, -z'
'x, -y-1/2, z-1/2'

loop_
_atom_site_aniso_label
_atom_site_aniso_U_11
_atom_site_aniso_U_22
_atom_site_aniso_U_33
_atom_site_aniso_U_23
_atom_site_aniso_U_13
_atom_site_aniso_U_12
Hg1 0.0281(6) 0.0297(6) 0.0234(6) -0.0011(5) 0.0134(5) -0.0046(5)
Hg2 0.0295(6) 0.0272(6) 0.0228(6) -0.0002(5) 0.0128(5) -0.0003(5)
Hg3 0.0281(6) 0.0293(6) 0.0217(6) -0.0002(5) 0.0135(5) -0.0008(5)
P12 0.027(4) 0.024(4) 0.034(5) -0.002(4) 0.013(4) -0.010(3)
P13 0.030(4) 0.035(5) 0.026(4) -0.009(4) 0.017(4) -0.006(4)
P21 0.028(4) 0.026(4) 0.030(4) -0.002(3) 0.014(4) -0.005(3)
P23 0.033(4) 0.026(4) 0.022(4) 0.003(3) 0.016(3) 0.002(3)
P31 0.028(4) 0.030(4) 0.028(4) 0.001(3) 0.020(4) 0.006(3)
P32 0.028(4) 0.032(5) 0.021(4) -0.001(3) 0.009(3) 0.001(3)
P1 0.058(6) 0.060(6) 0.047(6) 0.009(5) 0.024(5) 0.009(5)
P2 0.047(5) 0.024(5) 0.054(6) -0.001(4) 0.024(5) 0.005(4)
P3 0.046(6) 0.062(6) 0.034(5) 0.002(5) 0.023(4) -0.005(5)
P4 0.086(8) 0.043(7) 0.078(7) -0.028(5) 0.049(6) -0.032(5)
F1 0.221(30) 0.091(18) 0.088(17) -0.013(14) 0.074(19) -0.040(18)
F2 0.054(13) 0.051(12) 0.161(21) -0.012(13) 0.034(13) 0.002(10)
F3 0.106(16) 0.065(14) 0.048(12) -0.005(10) -0.001(11) -0.020(12)
F4 0.093(15) 0.054(12) 0.051(12) -0.007(10) 0.004(11) -0.022(11)
F5 0.258(36) 0.232(34) 0.151(25) -0.097(24) 0.177(28) -0.139(29)
F6 0.081(16) 0.064(15) 0.124(19) -0.031(13) -0.030(14) -0.009(12)
F7 0.131(18) 0.062(13) 0.087(15) 0.019(12) 0.064(14) -0.006(13)
F8 0.164(24) 0.047(13) 0.217(29) 0.033(16) 0.121(23) 0.036(15)
F9 0.177(26) 0.058(15) 0.129(21) -0.041(15) 0.024(18) -0.020(16)
F10 0.129(18) 0.029(11) 0.109(16) -0.019(11) 0.065(14) -0.015(11)
F11 0.190(26) 0.082(16) 0.086(16) -0.023(13) 0.070(17) -0.051(17)
F12 0.116(22) 0.113(22) 0.212(32) -0.010(22) -0.024(22) 0.061(18)
F13 0.048(12) 0.132(18) 0.058(12) 0.028(12) 0.022(10) -0.019(11)
F14 0.101(15) 0.066(13) 0.045(11) -0.019(10) 0.015(11) 0.010(11)
F15 0.071(12) 0.051(11) 0.054(11) 0.020(9) 0.028(10) 0.015(9)
F16 0.041(11) 0.087(14) 0.095(14) 0.016(11) 0.041(11) 0.003(10)
F17 0.130(17) 0.056(12) 0.045(11) -0.016(10) 0.041(12) -0.004(11)
F18 0.071(12) 0.070(12) 0.043(10) 0.013(9) 0.034(10) 0.022(10)
F19 0.408(57) 0.209(35) 0.172(31) 0.054(26) 0.238(39) 0.124(37)
F20 0.112(22) 0.100(20) 0.248(36) 0.036(22) 0.061(24) -0.002(17)
F21 0.196(27) 0.051(15) 0.108(19) -0.018(13) 0.017(18) -0.034(16)
F22 0.261(41) 0.337(50) 0.106(23) 0.006(27) 0.118(27) 0.143(37)
F23 0.127(25) 0.239(38) 0.225(37) 0.032(30) -0.010(25) -0.121(27)
F24 0.148(23) 0.039(14) 0.226(31) -0.015(17) 0.049(22) -0.015(14)

loop_
_atom_site_label
_atom_site_type_symbol
_atom_site_fract_x
_atom_site_fract_y
_atom_site_fract_z
_atom_site_U_iso_or_equiv
_atom_site_thermal_displace_type
_atom_site_occupancy
_atom_site_calc_flag
Hg1 Hg 0.87907(7) 0.13193(2) 0.09644(7) 0.0262(3) Uani 1 d
Hg2 Hg 0.89202(7) 0.12897(2) -0.08346(7) 0.0259(3) Uani 1 d
Hg3 Hg 0.70905(8) 0.11481(2) -0.07147(7) 0.0253(3) Uani 1 d
P12 P 1.0564(5) 0.1516(2) 0.1900(5) 0.028(2) Uani 1 d
P13 P 0.7923(5) 0.1259(2) 0.2084(5) 0.029(2) Uani 1 d
P21 P 1.0782(5) 0.13836(15) 0.0001(5) 0.027(2) Uani 1 d
P23 P 0.8171(5) 0.12297(15) -0.2663(5) 0.026(2) Uani 1 d
P31 P 0.6025(5) 0.1101(2) 0.0233(5) 0.026(2) Uani 1 d
P32 P 0.6144(5) 0.1052(2) -0.2529(5) 0.027(2) Uani 1 d
P1 P 0.7917(7) 0.2062(2) -0.0986(6) 0.055(3) Uani 1 d
P2 P 0.8303(6) 0.0364(2) 0.0563(6) 0.041(2) Uani 1 d
P3 P 0.5938(6) 0.0761(2) 0.3635(6) 0.045(2) Uani 1 d
P4 P 1.2815(8) 0.2406(2) 0.1870(7) 0.064(3) Uani 1 d
F1 F 0.8031(22) 0.1914(5) 0.0006(16) 0.130(10) Uani 1 d
F2 F 0.8969(14) 0.1918(4) -0.0777(17) 0.093(7) Uani 1 d
F3 F 0.7298(15) 0.1773(4) -0.1567(12) 0.084(6) Uani 1 d
F4 F 0.8852(14) 0.0667(4) 0.1127(12) 0.075(6) Uani 1 d
F5 F 0.8657(26) 0.0425(7) -0.0231(20) 0.183(16) Uani 1 d
F6 F 0.7327(16) 0.0561(5) 0.0020(16) 0.115(9) Uani 1 d
F7 F 0.7852(16) 0.2225(4) -0.1935(14) 0.088(6) Uani 1 d
F8 F 0.6933(20) 0.2220(4) -0.1077(21) 0.129(10) Uani 1 d
F9 F 0.8482(21) 0.2347(5) -0.0365(18) 0.135(10) Uani 1 d
F10 F 0.7693(16) 0.0081(4) -0.0013(15) 0.084(6) Uani 1 d
F11 F 0.7900(20) 0.0299(5) 0.1379(16) 0.115(9) Uani 1 d
F12 F 0.9212(20) 0.0183(6) 0.1179(24) 0.179(15) Uani 1 d
F13 F 0.6998(13) 0.0838(5) 0.3629(12) 0.080(6) Uani 1 d
F14 F 0.5717(14) 0.0533(4) 0.2762(12) 0.076(6) Uani 1 d
F15 F 0.5395(12) 0.1019(4) 0.2830(11) 0.058(5) Uani 1 d
F16 F 0.4885(12) 0.0683(4) 0.3633(13) 0.070(5) Uani 1 d
F17 F 0.6160(15) 0.0996(4) 0.4501(12) 0.076(6) Uani 1 d
F18 F 0.6467(12) 0.0498(4) 0.4408(11) 0.058(5) Uani 1 d
F19 F 1.2586(34) 0.2412(8) 0.2742(24) 0.224(20) Uani 1 d
F20 F 1.1668(20) 0.2325(6) 0.1203(25) 0.158(12) Uani 1 d
F21 F 1.2456(21) 0.2745(5) 0.1614(17) 0.135(10) Uani 1 d
F22 F 1.2941(28) 0.2391(9) 0.0927(20) 0.221(19) Uani 1 d
F23 F 1.3873(23) 0.2496(9) 0.2433(27) 0.227(19) Uani 1 d
F24 F 1.3090(20) 0.2073(5) 0.2041(23) 0.148(11) Uani 1 d
C12 C 1.1069(20) 0.1643(6) 0.1019(19) 0.038(8) Uiso 1 d
H12A H 1.0782 0.1841 0.0761 0.046 Uiso 1 calc
H12B H 1.1806 0.1666 0.1367 0.046 Uiso 1 calc
C13 C 0.6843(20) 0.1012(6) 0.1527(20) 0.040(8) Uiso 1 d
H13A H 0.6434 0.1024 0.1901 0.049 Uiso 1 calc
H13B H 0.7086 0.0805 0.1570 0.049 Uiso 1 calc
C23 C 0.6822(18) 0.1250(5) -0.3165(17) 0.028(7) Uiso 1 d
H23A H 0.6558 0.1171 -0.3834 0.034 Uiso 1 calc
H23B H 0.6635 0.1463 -0.3212 0.034 Uiso 1 calc
C111 C 1.1435(17) 0.1229(5) 0.2672(17) 0.024(7) Uiso 1 d
C112 C 1.1127(21) 0.0948(7) 0.2738(20) 0.045(8) Uiso 1 d
H112 H 1.0437 0.0898 0.2399 0.054 Uiso 1 calc
C113 C 1.1796(25) 0.0734(8) 0.3289(24) 0.064(10) Uiso 1 d
H113 H 1.1572 0.0541 0.3363 0.077 Uiso 1 calc
C114 C 1.2841(22) 0.0811(7) 0.3748(21) 0.049(8) Uiso 1 d
H114 H 1.3322 0.0663 0.4094 0.059 Uiso 1 calc
C115 C 1.3143(22) 0.1088(7) 0.3692(21) 0.049(8) Uiso 1 d
H115 H 1.3835 0.1136 0.4030 0.059 Uiso 1 calc
C116 C 1.2449(19) 0.1318(6) 0.3133(19) 0.036(7) Uiso 1 d
H116 H 1.2661 0.1515 0.3080 0.044 Uiso 1 calc
C121 C 1.0561(19) 0.1836(6) 0.2620(18) 0.029(7) Uiso 1 d
C122 C 1.0066(24) 0.2091(7) 0.2203(23) 0.058(9) Uiso 1 d
H122 H 0.9784 0.2104 0.1518 0.070 Uiso 1 calc
C123 C 0.9937(27) 0.2344(8) 0.2730(27) 0.076(11) Uiso 1 d
H123 H 0.9582 0.2518 0.2414 0.091 Uiso 1 calc
C124 C 1.0362(24) 0.2314(7) 0.3715(24) 0.059(9) Uiso 1 d
H124 H 1.0257 0.2466 0.4095 0.071 Uiso 1 calc
C125 C 1.0950(28) 0.2066(9) 0.4185(27) 0.083(12) Uiso 1 d
H125 H 1.1299 0.2062 0.4870 0.099 Uiso 1 calc
C126 C 1.1017(22) 0.1819(7) 0.3621(21) 0.047(8) Uiso 1 d
H126 H 1.1373 0.1645 0.3931 0.057 Uiso 1 calc
C131 C 0.7470(19) 0.1598(6) 0.2385(18) 0.030(7) Uiso 1 d
C132 C 0.6992(31) 0.1590(9) 0.3026(30) 0.095(13) Uiso 1 d
H132 H 0.6940 0.1411 0.3335 0.114 Uiso 1 calc
C133 C 0.6583(36) 0.1876(12) 0.3180(35) 0.122(16) Uiso 1 d
H133 H 0.6273 0.1882 0.3614 0.146 Uiso 1 calc
C134 C 0.6636(31) 0.2133(10) 0.2713(30) 0.095(13) Uiso 1 d
H134 H 0.6317 0.2309 0.2790 0.114 Uiso 1 calc
C135 C 0.7117(29) 0.2140(9) 0.2168(28) 0.084(12) Uiso 1 d
H135 H 0.7170 0.2321 0.1871 0.101 Uiso 1 calc
C136 C 0.7580(23) 0.1865(7) 0.2014(22) 0.055(9) Uiso 1 d
H136 H 0.7964 0.1874 0.1648 0.066 Uiso 1 calc
C141 C 0.8793(20) 0.1079(6) 0.3223(19) 0.039(8) Uiso 1 d
C142 C 0.8961(20) 0.0775(6) 0.3276(19) 0.037(7) Uiso 1 d
H142 H 0.8573 0.0647 0.2756 0.044 Uiso 1 calc
C143 C 0.9750(24) 0.0659(7) 0.4152(24) 0.062(10) Uiso 1 d
H143 H 0.9879 0.0451 0.4204 0.074 Uiso 1 calc
C144 C 1.0304(24) 0.0836(8) 0.4894(23) 0.061(10) Uiso 1 d
H144 H 1.0813 0.0752 0.5461 0.073 Uiso 1 calc
C145 C 1.0147(24) 0.1125(8) 0.4841(23) 0.064(10) Uiso 1 d
H145 H 1.0558 0.1243 0.5382 0.077 Uiso 1 calc
C146 C 0.9366(22) 0.1283(7) 0.3986(22) 0.055(9) Uiso 1 d
H146 H 0.9262 0.1493 0.3952 0.066 Uiso 1 calc
C211 C 1.1395(20) 0.1557(6) -0.0696(19) 0.040(8) Uiso 1 d
C212 C 1.1823(23) 0.1358(7) -0.1153(22) 0.060(9) Uiso 1 d
H212 H 1.1818 0.1148 -0.1066 0.071 Uiso 1 calc
C213 C 1.2261(25) 0.1489(8) -0.1750(25) 0.070(10) Uiso 1 d
H213 H 1.2558 0.1367 -0.2067 0.084 Uiso 1 calc
C214 C 1.2237(25) 0.1793(8) -0.1845(24) 0.065(10) Uiso 1 d
H214 H 1.2536 0.1878 -0.2229 0.078 Uiso 1 calc
C215 C 1.1810(25) 0.1982(8) -0.1424(25) 0.069(10) Uiso 1 d
H215 H 1.1789 0.2191 -0.1523 0.082 Uiso 1 calc
C216 C 1.1398(20) 0.1848(6) -0.0829(19) 0.039(8) Uiso 1 d
H216 H 1.1113 0.1974 -0.0511 0.047 Uiso 1 calc
C221 C 1.1429(19) 0.1047(6) 0.0473(18) 0.029(7) Uiso 1 d
C222 C 1.2535(23) 0.1030(7) 0.0995(22) 0.055(9) Uiso 1 d
H222 H 1.2946 0.1202 0.1099 0.067 Uiso 1 calc
C223 C 1.2939(23) 0.0753(7) 0.1324(22) 0.056(9) Uiso 1 d
H223 H 1.3647 0.0747 0.1685 0.067 Uiso 1 calc
C224 C 1.2463(26) 0.0492(8) 0.1200(25) 0.069(10) Uiso 1 d
H224 H 1.2817 0.0311 0.1444 0.082 Uiso 1 calc
C225 C 1.1403(24) 0.0498(7) 0.0689(23) 0.058(9) Uiso 1 d
H225 H 1.1027 0.0318 0.0576 0.069 Uiso 1 calc
C226 C 1.0912(20) 0.0771(6) 0.0349(19) 0.039(8) Uiso 1 d
H226 H 1.0200 0.0772 0.0020 0.047 Uiso 1 calc
C231 C 0.8517(20) 0.1518(6) -0.3295(18) 0.032(7) Uiso 1 d
C232 C 0.7886(32) 0.1739(10) -0.3790(31) 0.104(14) Uiso 1 d
H232 H 0.7210 0.1737 -0.3869 0.125 Uiso 1 calc
C233 C 0.8258(37) 0.1990(11) -0.4223(34) 0.118(16) Uiso 1 d
H233 H 0.7842 0.2158 -0.4495 0.141 Uiso 1 calc
C234 C 0.9128(28) 0.1977(8) -0.4222(25) 0.070(10) Uiso 1 d
H234 H 0.9304 0.2116 -0.4591 0.084 Uiso 1 calc
C235 C 0.9797(33) 0.1768(10) -0.3705(31) 0.106(14) Uiso 1 d
H235 H 1.0479 0.1786 -0.3598 0.127 Uiso 1 calc
C236 C 0.9460(25) 0.1497(7) -0.3283(23) 0.064(10) Uiso 1 d
H236 H 0.9877 0.1328 -0.3030 0.076 Uiso 1 calc
C241 C 0.8536(18) 0.0866(6) -0.2921(18) 0.028(7) Uiso 1 d
C242 C 0.8803(22) 0.0648(7) -0.2230(21) 0.049(8) Uiso 1 d
H242 H 0.8813 0.0696 -0.1620 0.059 Uiso 1 calc
C243 C 0.9065(26) 0.0356(8) -0.2376(26) 0.076(11) Uiso 1 d
H243 H 0.9224 0.0209 -0.1886 0.091 Uiso 1 calc
C244 C 0.9084(25) 0.0289(8) -0.3255(25) 0.068(10) Uiso 1 d
H244 H 0.9277 0.0097 -0.3367 0.081 Uiso 1 calc
C245 C 0.8821(24) 0.0504(7) -0.3960(23) 0.060(9) Uiso 1 d
H245 H 0.8816 0.0455 -0.4568 0.072 Uiso 1 calc
C246 C 0.8558(20) 0.0795(6) -0.3800(19) 0.038(8) Uiso 1 d
H246 H 0.8396 0.0942 -0.4291 0.045 Uiso 1 calc
C311 C 0.5416(21) 0.1441(6) 0.0204(20) 0.043(8) Uiso 1 d
C312 C 0.4827(26) 0.1491(8) 0.0736(24) 0.070(10) Uiso 1 d
H312 H 0.4761 0.1331 0.1111 0.084 Uiso 1 calc
C313 C 0.4336(26) 0.1762(8) 0.0747(26) 0.074(11) Uiso 1 d
H313 H 0.3958 0.1782 0.1116 0.089 Uiso 1 calc
C314 C 0.4422(28) 0.1993(9) 0.0215(27) 0.080(11) Uiso 1 d
H314 H 0.4091 0.2176 0.0199 0.096 Uiso 1 calc
C315 C 0.5016(27) 0.1962(8) -0.0330(25) 0.073(11) Uiso 1 d
H315 H 0.5074 0.2123 -0.0708 0.087 Uiso 1 calc
C316 C 0.5500(21) 0.1693(6) -0.0288(20) 0.042(8) Uiso 1 d
H316 H 0.5919 0.1680 -0.0619 0.051 Uiso 1 calc
C321 C 0.5022(18) 0.0828(5) -0.0203(17) 0.025(7) Uiso 1 d
C322 C 0.4229(20) 0.0878(6) -0.1080(19) 0.038(8) Uiso 1 d
H322 H 0.4184 0.1056 -0.1431 0.045 Uiso 1 calc
C323 C 0.3492(23) 0.0659(7) -0.1441(22) 0.056(9) Uiso 1 d
H323 H 0.2992 0.0688 -0.2081 0.067 Uiso 1 calc
C324 C 0.3412(23) 0.0411(7) -0.0978(23) 0.055(9) Uiso 1 d
H324 H 0.2838 0.0286 -0.1233 0.065 Uiso 1 calc
C325 C 0.4220(25) 0.0351(7) -0.0109(24) 0.066(10) Uiso 1 d
H325 H 0.4223 0.0173 0.0231 0.079 Uiso 1 calc
C326 C 0.5066(21) 0.0554(6) 0.0295(20) 0.043(8) Uiso 1 d
H326 H 0.5635 0.0507 0.0876 0.051 Uiso 1 calc
C331 C 0.4896(16) 0.1222(5) -0.3048(16) 0.018(6) Uiso 1 d
C332 C 0.4818(19) 0.1533(6) -0.2872(18) 0.034(7) Uiso 1 d
H332 H 0.5392 0.1649 -0.2497 0.041 Uiso 1 calc
C333 C 0.3835(22) 0.1660(6) -0.3291(21) 0.046(8) Uiso 1 d
H333 H 0.3750 0.1865 -0.3200 0.055 Uiso 1 calc
C334 C 0.3011(22) 0.1489(7) -0.3822(21) 0.047(8) Uiso 1 d
H334 H 0.2365 0.1578 -0.4084 0.057 Uiso 1 calc
C335 C 0.3100(22) 0.1190(7) -0.3985(20) 0.050(8) Uiso 1 d
H335 H 0.2526 0.1076 -0.4375 0.060 Uiso 1 calc
C336 C 0.4035(19) 0.1060(6) -0.3572(18) 0.032(7) Uiso 1 d
H336 H 0.4092 0.0852 -0.3649 0.038 Uiso 1 calc
C341 C 0.5987(19) 0.0662(6) -0.2828(19) 0.036(7) Uiso 1 d
C342 C 0.6058(22) 0.0558(7) -0.3659(21) 0.050(9) Uiso 1 d
H342 H 0.6179 0.0691 -0.4080 0.060 Uiso 1 calc
C343 C 0.5941(24) 0.0242(7) -0.3862(23) 0.061(10) Uiso 1 d
H343 H 0.6046 0.0163 -0.4388 0.074 Uiso 1 calc
C344 C 0.5683(23) 0.0061(7) -0.3301(22) 0.054(9) Uiso 1 d
H344 H 0.5547 -0.0143 -0.3472 0.065 Uiso 1 calc
C345 C 0.5613(21) 0.0165(7) -0.2490(20) 0.044(8) Uiso 1 d
H345 H 0.5446 0.0032 -0.2097 0.053 Uiso 1 calc
C346 C 0.5780(19) 0.0458(6) -0.2240(19) 0.034(7) Uiso 1 d
H346 H 0.5756 0.0525 -0.1660 0.040 Uiso 1 calc
C1 C 0.7386(30) -0.0043(9) 0.3583(28) 0.091(13) Uiso 1 d
H1A H 0.6809 -0.0075 0.2949 0.109 Uiso 1 calc
H1B H 0.7381 0.0168 0.3767 0.109 Uiso 1 calc
Cl1 Cl 0.7274(9) -0.0281(3) 0.4477(9) 0.116(4) Uiso 1 d
Cl2 Cl 0.8505(9) -0.0122(3) 0.3492(9) 0.113(4) Uiso 1 d
C2 C 1.4557(39) 0.2061(12) 0.4801(38) 0.140(19) Uiso 1 d
H2A H 1.3929 0.2049 0.4889 0.168 Uiso 1 calc
H2B H 1.4437 0.2196 0.4250 0.168 Uiso 1 calc
Cl3 Cl 1.4860(10) 0.1714(3) 0.4540(10) 0.133(5) Uiso 1 d
Cl4 Cl 1.5517(13) 0.2207(4) 0.5850(12) 0.172(6) Uiso 1 d

loop_
_atom_type_symbol
_atom_type_description
_atom_type_scat_dispersion_real
_atom_type_scat_dispersion_imag
_atom_type_scat_source
C C .0033 .0016 'International Tables Vol C Tables 4.2.6.8 and 6.1.1.4'
H H .0000 .0000 'International Tables Vol C Tables 4.2.6.8 and 6.1.1.4'
F F .0171 .0103 'International Tables Vol C Tables 4.2.6.8 and 6.1.1.4'
P P .1023 .0942 'International Tables Vol C Tables 4.2.6.8 and 6.1.1.4'
Hg Hg -2.3894 9.2266 'International Tables Vol C Tables 4.2.6.8 and 6.1.1.4'
Cl Cl .1484 .1585 'International Tables Vol C Tables 4.2.6.8 and 6.1.1.4'

loop_
_geom_angle_atom_site_label_1
_geom_angle_atom_site_label_2
_geom_angle_atom_site_label_3
_geom_angle
P12 Hg1 P13 110.3(2)
P12 Hg1 Hg3 155.1(2)
P13 Hg1 Hg3 94.4(2)
P12 Hg1 Hg2 94.9(2)
P13 Hg1 Hg2 154.8(2)
Hg3 Hg1 Hg2 60.37(4)
P12 Hg1 F4 108.2(4)
P13 Hg1 F4 81.0(4)
Hg3 Hg1 F4 77.8(3)
Hg2 Hg1 F4 91.3(4)
P12 Hg1 F1 92.6(5)
P13 Hg1 F1 103.4(5)
Hg3 Hg1 F1 78.4(5)
Hg2 Hg1 F1 74.7(4)
F4 Hg1 F1 156.0(5)
P21 Hg2 P23 116.4(2)
P21 Hg2 F2 79.0(4)
P23 Hg2 F2 97.7(5)
P21 Hg2 Hg1 90.4(2)
P23 Hg2 Hg1 153.1(2)
F2 Hg2 Hg1 86.2(5)
P21 Hg2 Hg3 149.3(2)
P23 Hg2 Hg3 93.8(2)
F2 Hg2 Hg3 103.5(4)
Hg1 Hg2 Hg3 59.60(4)
P21 Hg2 F5 103.5(5)
P23 Hg2 F5 96.3(4)
F2 Hg2 F5 162.8(6)
Hg1 Hg2 F5 76.8(3)
Hg3 Hg2 F5 65.6(5)
P31 Hg3 P32 114.7(2)
P31 Hg3 Hg1 91.6(2)
P32 Hg3 Hg1 153.6(2)
P31 Hg3 F6 72.5(6)
P32 Hg3 F6 101.0(4)
Hg1 Hg3 F6 88.9(4)
P31 Hg3 Hg2 151.6(2)
P32 Hg3 Hg2 93.6(2)
Hg1 Hg3 Hg2 60.03(4)
F6 Hg3 Hg2 105.9(5)
P31 Hg3 F3 119.8(4)
P32 Hg3 F3 78.9(3)
Hg1 Hg3 F3 85.9(3)
F6 Hg3 F3 166.7(7)
Hg2 Hg3 F3 61.0(4)
C121 P12 C111 110.2(11)
C121 P12 C12 107.3(12)
C111 P12 C12 106.9(11)
C121 P12 Hg1 110.5(9)
C111 P12 Hg1 112.6(8)
C12 P12 Hg1 109.1(9)
C131 P13 C13 106.8(12)
C131 P13 C141 108.1(12)
C13 P13 C141 106.9(13)
C131 P13 Hg1 115.3(9)
C13 P13 Hg1 109.7(9)
C141 P13 Hg1 109.5(9)
C221 P21 C211 106.7(12)
C221 P21 C12 107.8(12)
C211 P21 C12 103.2(12)
C221 P21 Hg2 110.2(9)
C211 P21 Hg2 118.3(9)
C12 P21 Hg2 110.1(9)
C23 P23 C231 104.2(12)
C23 P23 C241 109.1(12)
C231 P23 C241 110.5(12)
C23 P23 Hg2 110.4(8)
C231 P23 Hg2 114.9(9)
C241 P23 Hg2 107.7(8)
C311 P31 C321 104.5(12)
C311 P31 C13 107.7(13)
C321 P31 C13 107.6(12)
C311 P31 Hg3 110.0(10)
C321 P31 Hg3 116.6(8)
C13 P31 Hg3 110.0(9)
C341 P32 C331 107.5(11)
C341 P32 C23 111.5(12)
C331 P32 C23 103.5(11)
C341 P32 Hg3 113.1(9)
C331 P32 Hg3 112.6(8)
C23 P32 Hg3 108.3(8)
F8 P1 F2 173.6(15)
F8 P1 F7 90.8(13)
F2 P1 F7 92.7(12)
F8 P1 F1 89.6(15)
F2 P1 F1 86.5(14)
F7 P1 F1 176.3(13)
F8 P1 F9 85.3(14)
F2 P1 F9 89.5(13)
F7 P1 F9 89.3(13)
F1 P1 F9 87.1(13)
F8 P1 F3 91.8(13)
F2 P1 F3 93.3(11)
F7 P1 F3 93.8(11)
F1 P1 F3 89.8(11)
F9 P1 F3 175.8(15)
F12 P2 F5 94.6(21)
F12 P2 F6 173.6(19)
F5 P2 F6 91.3(18)
F12 P2 F10 93.3(13)
F5 P2 F10 90.3(13)
F6 P2 F10 89.0(11)
F12 P2 F11 86.6(18)
F5 P2 F11 178.5(17)
F6 P2 F11 87.5(14)
F10 P2 F11 88.7(11)
F12 P2 F4 90.6(13)
F5 P2 F4 90.7(13)
F6 P2 F4 87.0(10)
F10 P2 F4 175.9(12)
F11 P2 F4 90.2(11)
F16 P3 F13 179.5(11)
F16 P3 F14 90.2(11)
F13 P3 F14 89.3(11)
F16 P3 F17 90.2(11)
F13 P3 F17 90.3(11)
F14 P3 F17 179.0(11)
F16 P3 F18 90.5(10)
F13 P3 F18 89.6(10)
F14 P3 F18 90.3(10)
F17 P3 F18 90.6(9)
F16 P3 F15 89.4(10)
F13 P3 F15 90.5(10)
F14 P3 F15 88.0(9)
F17 P3 F15 91.1(10)
F18 P3 F15 178.4(10)
F23 P4 F19 93.2(24)
F23 P4 F22 92.4(23)
F19 P4 F22 174.4(25)
F23 P4 F24 91.7(20)
F19 P4 F24 90.4(18)
F22 P4 F24 89.4(19)
F23 P4 F20 176.0(19)
F19 P4 F20 89.7(21)
F22 P4 F20 84.7(20)
F24 P4 F20 91.0(14)
F23 P4 F21 92.3(19)
F19 P4 F21 91.5(16)
F22 P4 F21 88.4(18)
F24 P4 F21 175.5(15)
F20 P4 F21 84.9(14)
P1 F1 Hg1 134.0(14)
P1 F2 Hg2 113.2(9)
P1 F3 Hg3 128.0(9)
P2 F4 Hg1 142.9(9)
P2 F5 Hg2 116.6(15)
P2 F6 Hg3 131.1(12)
P21 C12 P12 113.2(14)
P13 C13 P31 113.9(15)
P23 C23 P32 119.1(13)
C112 C111 C116 122.9(24)
C112 C111 P12 122.2(20)
C116 C111 P12 114.8(19)
C111 C112 C113 121.2(27)
C112 C113 C114 118.1(30)
C115 C114 C113 120.5(29)
C114 C115 C116 122.1(27)
C111 C116 C115 115.0(24)
C122 C121 C126 118.3(26)
C122 C121 P12 121.4(22)
C126 C121 P12 120.2(21)
C121 C122 C123 124.7(30)
C124 C123 C122 115.2(32)
C123 C124 C125 122.3(33)
C124 C125 C126 119.3(33)
C121 C126 C125 119.9(28)
C136 C131 C132 119.2(29)
C136 C131 P13 121.0(22)
C132 C131 P13 119.8(24)
C131 C132 C133 116.0(37)
C134 C133 C132 121.9(45)
C135 C134 C133 121.2(45)
C134 C135 C136 119.5(38)
C131 C136 C135 121.7(30)
C142 C141 C146 123.4(26)
C142 C141 P13 121.3(21)
C146 C141 P13 114.7(21)
C141 C142 C143 117.5(26)
C144 C143 C142 122.0(30)
C145 C144 C143 120.4(32)
C144 C145 C146 124.7(31)
C141 C146 C145 111.9(27)
C216 C211 C212 120.8(28)
C216 C211 P21 122.8(23)
C212 C211 P21 116.2(22)
C211 C212 C213 117.3(29)
C214 C213 C212 118.2(32)
C215 C214 C213 124.2(34)
C214 C215 C216 116.5(31)
C211 C216 C215 123.0(28)
C226 C221 C222 115.6(24)
C226 C221 P21 121.6(20)
C222 C221 P21 122.7(20)
C223 C222 C221 116.6(28)
C224 C223 C222 128.4(32)
C223 C224 C225 116.7(32)
C226 C225 C224 119.5(30)
C225 C226 C221 123.2(26)
C232 C231 C236 120.3(31)
C232 C231 P23 122.7(27)
C236 C231 P23 116.9(22)
C231 C232 C233 120.0(39)
C234 C233 C232 120.5(44)
C233 C234 C235 121.0(42)
C234 C235 C236 120.4(37)
C231 C236 C235 116.0(31)
C242 C241 C246 117.7(25)
C242 C241 P23 119.3(21)
C246 C241 P23 123.0(20)
C241 C242 C243 123.3(29)
C244 C243 C242 118.2(33)
C245 C244 C243 119.6(34)
C244 C245 C246 121.3(31)
C241 C246 C245 119.8(26)
C316 C311 C312 113.0(27)
C316 C311 P31 123.8(23)
C312 C311 P31 123.1(24)
C313 C312 C311 125.0(32)
C314 C313 C312 118.2(35)
C313 C314 C315 120.3(36)
C316 C315 C314 118.7(32)
C315 C316 C311 124.8(29)
C322 C321 C326 119.1(23)
C322 C321 P31 118.1(19)
C326 C321 P31 122.6(19)
C321 C322 C323 118.0(26)
C324 C323 C322 126.9(29)
C323 C324 C325 115.7(30)
C324 C325 C326 121.2(30)
C321 C326 C325 118.5(25)
C336 C331 C332 119.6(22)
C336 C331 P32 122.3(18)
C332 C331 P32 118.1(18)
C333 C332 C331 116.7(23)
C334 C333 C332 121.0(27)
C333 C334 C335 121.5(28)
C336 C335 C334 118.8(27)
C335 C336 C331 122.2(24)
C342 C341 C346 118.8(26)
C342 C341 P32 120.4(22)
C346 C341 P32 120.8(21)
C341 C342 C343 118.4(28)
C344 C343 C342 119.7(30)
C343 C344 C345 121.2(30)
C346 C345 C344 120.7(28)
C345 C346 C341 120.9(26)
Cl2 C1 Cl1 109.5(22)
Cl3 C2 Cl4 111.4(30)

loop_
_geom_bond_atom_site_label_1
_geom_bond_atom_site_label_2
_geom_bond_distance
Hg1 P12 2.516(7)
Hg1 P13 2.519(7)
Hg1 Hg3 2.795(2)
Hg1 Hg2 2.8071(15)
Hg1 F4 2.91(2)
Hg1 F1 2.99(2)
Hg2 P21 2.491(7)
Hg2 P23 2.517(7)
Hg2 F2 2.79(2)
Hg2 Hg3 2.817(2)
Hg2 F5 4.01(3)
Hg3 P31 2.528(6)
Hg3 P32 2.528(7)
Hg3 F6 2.80(2)
Hg3 F3 3.13(2)
P12 C121 1.79(3)
P12 C111 1.83(2)
P12 C12 1.86(3)
P13 C131 1.78(3)
P13 C13 1.81(3)
P13 C141 1.83(3)
P21 C221 1.75(3)
P21 C211 1.82(3)
P21 C12 1.82(3)
P23 C23 1.78(2)
P23 C231 1.79(3)
P23 C241 1.80(3)
P31 C311 1.74(3)
P31 C321 1.79(2)
P31 C13 1.85(3)
P32 C341 1.78(3)
P32 C331 1.81(2)
P32 C23 1.87(2)
P1 F8 1.55(2)
P1 F2 1.56(2)
P1 F7 1.57(2)
P1 F1 1.58(2)
P1 F9 1.58(2)
P1 F3 1.60(2)
P2 F12 1.49(2)
P2 F5 1.52(2)
P2 F6 1.57(2)
P2 F10 1.57(2)
P2 F11 1.60(2)
P2 F4 1.61(2)
P3 F16 1.57(2)
P3 F13 1.58(2)
P3 F14 1.58(2)
P3 F17 1.60(2)
P3 F18 1.60(2)
P3 F15 1.61(2)
P4 F23 1.46(3)
P4 F19 1.49(2)
P4 F22 1.51(3)
P4 F24 1.53(2)
P4 F20 1.58(3)
P4 F21 1.59(2)
C111 C112 1.34(3)
C111 C116 1.40(3)
C112 C113 1.36(4)
C113 C114 1.42(4)
C114 C115 1.33(4)
C115 C116 1.43(4)
C121 C122 1.35(4)
C121 C126 1.37(4)
C122 C123 1.43(4)
C123 C124 1.36(4)
C124 C125 1.39(4)
C125 C126 1.42(4)
C131 C136 1.35(4)
C131 C132 1.41(4)
C132 C133 1.46(6)
C133 C134 1.36(5)
C134 C135 1.29(5)
C135 C136 1.46(5)
C141 C142 1.37(4)
C141 C146 1.42(4)
C142 C143 1.43(4)
C143 C144 1.33(4)
C144 C145 1.30(4)
C145 C146 1.49(4)
C211 C216 1.31(3)
C211 C212 1.42(4)
C212 C213 1.43(4)
C213 C214 1.36(4)
C214 C215 1.35(4)
C215 C216 1.41(4)
C221 C226 1.41(3)
C221 C222 1.46(4)
C222 C223 1.36(4)
C223 C224 1.32(4)
C224 C225 1.40(4)
C225 C226 1.39(4)
C231 C232 1.34(5)
C231 C236 1.37(4)
C232 C233 1.51(6)
C233 C234 1.27(5)
C234 C235 1.33(5)
C235 C236 1.53(5)
C241 C242 1.35(4)
C241 C246 1.38(3)
C242 C243 1.40(4)
C243 C244 1.37(4)
C244 C245 1.36(4)
C245 C246 1.40(4)
C311 C316 1.38(4)
C311 C312 1.42(4)
C312 C313 1.40(5)
C313 C314 1.34(5)
C314 C315 1.43(5)
C315 C316 1.38(4)
C321 C322 1.36(3)
C321 C326 1.42(3)
C322 C323 1.38(4)
C323 C324 1.34(4)
C324 C325 1.37(4)
C325 C326 1.44(4)
C331 C336 1.37(3)
C331 C332 1.42(3)
C332 C333 1.41(4)
C333 C334 1.36(4)
C334 C335 1.37(4)
C335 C336 1.36(3)
C341 C342 1.38(4)
C341 C346 1.39(3)
C342 C343 1.43(4)
C343 C344 1.33(4)
C344 C345 1.35(4)
C345 C346 1.34(4)
C1 Cl2 1.73(4)
C1 Cl1 1.78(4)
C2 Cl3 1.70(5)
C2 Cl4 1.73(5)
